data_7036418
loop_
_publ_author_name
'Maji, Ram Chandra'
'Bhandari, Anirban'
'Singh, Ravindra'
'Roy, Suprakash'
'Chatterjee, Sudip K.'
'Bowles, Faye L.'
'Ghiassi, Kamran B.'
'Maji, Milan'
'Olmstead, Marilyn M.'
'Patra, Apurba K.'

_publ_section_title
;
 Copper coordinated ligand thioether-S and NO2(-) oxidation: relevance to
 the CuM site of hydroxylases.
;
_journal_issue 40
_journal_name_full 'Dalton transactions (Cambridge, England : 2003)'
_journal_page_first 17587
_journal_page_last 17599
_journal_paper_doi 10.1039/c5dt02184g
_journal_volume 44
_journal_year 2015
_chemical_formula_moiety 'C13 H11 Cu N3 O4 S'
_chemical_formula_sum 'C13 H11 Cu N3 O4 S'
_chemical_formula_weight 368.85
_chemical_name_common 5
_chemical_name_systematic
;
 ?
;
_space_group_crystal_system orthorhombic
_space_group_IT_number 19
_space_group_name_Hall 'P 2ac 2ab'
_space_group_name_H-M_alt 'P 21 21 21'
_symmetry_space_group_name_Hall 'P 2ac 2ab'
_symmetry_space_group_name_H-M 'P 21 21 21'
_atom_sites_solution_hydrogens geom
_atom_sites_solution_primary direct
_atom_sites_solution_secondary difmap
_audit_creation_method SHELXL-2013
_audit_update_record
;
2015-05-21 deposited with the CCDC.
2015-09-07 downloaded from the CCDC.
;
_cell_angle_alpha 90
_cell_angle_beta 90
_cell_angle_gamma 90
_cell_formula_units_Z 4
_cell_length_a 8.1003(7)
_cell_length_b 8.6911(7)
_cell_length_c 20.2616(17)
_cell_measurement_reflns_used 5972
_cell_measurement_temperature 90(2)
_cell_measurement_theta_max 28.96
_cell_measurement_theta_min 3.22
_cell_volume 1426.4(2)
_computing_cell_refinement 'SAINT (Bruker, 2009)'
_computing_data_collection 'SMART (Bruker, 2009)'
_computing_data_reduction 'SAINT (Bruker, 2009)'
_computing_molecular_graphics 'XP (Sheldrick, 1997)'
_computing_publication_material 'SHELXL-2013 (Sheldrick, 2013)'
_computing_structure_refinement 'SHELXL-2013 (Sheldrick, 2013)'
_computing_structure_solution 'SHELXS (Sheldrick, 2008)'
_diffrn_ambient_temperature 90(2)
_diffrn_detector_area_resol_mean 8.3
_diffrn_measured_fraction_theta_full 0.998
_diffrn_measured_fraction_theta_max 0.996
_diffrn_measurement_device_type 'Bruker SMART 1000'
_diffrn_measurement_method \w
_diffrn_radiation_type MoK\a
_diffrn_radiation_wavelength 0.71073
_diffrn_reflns_av_R_equivalents 0.0276
_diffrn_reflns_av_unetI/netI 0.0255
_diffrn_reflns_laue_measured_fraction_full 0.998
_diffrn_reflns_laue_measured_fraction_max 0.996
_diffrn_reflns_limit_h_max 10
_diffrn_reflns_limit_h_min -10
_diffrn_reflns_limit_k_max 11
_diffrn_reflns_limit_k_min -11
_diffrn_reflns_limit_l_max 26
_diffrn_reflns_limit_l_min -26
_diffrn_reflns_number 15617
_diffrn_reflns_point_group_measured_fraction_full 0.997
_diffrn_reflns_point_group_measured_fraction_max 0.995
_diffrn_reflns_theta_full 25.242
_diffrn_reflns_theta_max 27.874
_diffrn_reflns_theta_min 3.088
_diffrn_source 'fine-focus sealed tube'
_exptl_absorpt_coefficient_mu 1.699
_exptl_absorpt_correction_T_max 0.7458
_exptl_absorpt_correction_T_min 0.6048
_exptl_absorpt_correction_type multi-scan
_exptl_absorpt_process_details 'SADABS (Sheldrick, 2013)'
_exptl_crystal_colour green
_exptl_crystal_density_diffrn 1.718
_exptl_crystal_description parallelepiped
_exptl_crystal_F_000 748
_exptl_crystal_size_max 0.600
_exptl_crystal_size_mid 0.240
_exptl_crystal_size_min 0.040
_refine_diff_density_max 0.524
_refine_diff_density_min -0.254
_refine_diff_density_rms 0.058
_refine_ls_abs_structure_details
;
 Flack x determined using 1352 quotients [(I+)-(I-)]/[(I+)+(I-)]
 (Parsons and Flack (2004), Acta Cryst. A60, s61).
;
_refine_ls_abs_structure_Flack 0.014(4)
_refine_ls_extinction_method none
_refine_ls_goodness_of_fit_ref 1.140
_refine_ls_hydrogen_treatment constr
_refine_ls_matrix_type full
_refine_ls_number_parameters 200
_refine_ls_number_reflns 3379
_refine_ls_number_restraints 0
_refine_ls_restrained_S_all 1.140
_refine_ls_R_factor_all 0.0220
_refine_ls_R_factor_gt 0.0203
_refine_ls_shift/su_max 0.001
_refine_ls_shift/su_mean 0.000
_refine_ls_structure_factor_coef Fsqd
_refine_ls_weighting_details 'w=1/[\s^2^(Fo^2^)+(0.0229P)^2^+0.3636P] where P=(Fo^2^+2Fc^2^)/3'
_refine_ls_weighting_scheme calc
_refine_ls_wR_factor_gt 0.0546
_refine_ls_wR_factor_ref 0.0553
_reflns_Friedel_coverage 0.725
_reflns_friedel_fraction_full 0.996
_reflns_friedel_fraction_max 0.992
_reflns_number_gt 3246
_reflns_number_total 3379
_reflns_threshold_expression 'I > 2\s(I)'
_cod_data_source_file c5dt02184g2.cif
_cod_data_source_block mn2161
_cod_depositor_comments 'Adding full bibliography for 7036418--7036421.cif.'
_cod_database_code 7036418
_shelx_space_group_comment
;
The symmetry employed for this shelxl refinement is uniquely defined
by the following loop, which should always be used as a source of
symmetry information in preference to the above space-group names.
They are only intended as comments.
;
_shelx_estimated_absorpt_t_min 0.429
_shelx_estimated_absorpt_t_max 0.935
_shelxl_version_number 2013-4

loop_
_space_group_symop_operation_xyz
'x, y, z'
'-x+1/2, -y, z+1/2'
'-x, y+1/2, -z+1/2'
'x+1/2, -y+1/2, -z'

loop_
_atom_site_label
_atom_site_type_symbol
_atom_site_fract_x
_atom_site_fract_y
_atom_site_fract_z
_atom_site_U_iso_or_equiv
_atom_site_adp_type
_atom_site_occupancy
_atom_site_site_symmetry_order
_atom_site_calc_flag
_atom_site_refinement_flags_posn
_atom_site_refinement_flags_adp
Cu1 Cu 1.18399(4) 0.04600(3) 0.95554(2) 0.01760(8) Uani 1 1 d . .
S2 S 1.04308(9) -0.12506(8) 1.07552(3) 0.02481(15) Uani 1 1 d . .
O1 O 0.9544(2) 0.4324(2) 1.01873(10) 0.0252(4) Uani 1 1 d . .
O2 O 1.1691(2) -0.1251(2) 1.01933(9) 0.0227(4) Uani 1 1 d . .
O3 O 0.9696(3) -0.1079(3) 0.88053(11) 0.0394(5) Uani 1 1 d . .
O4 O 1.2322(3) -0.1046(2) 0.88523(9) 0.0272(4) Uani 1 1 d . .
N1 N 1.1453(3) 0.2166(3) 0.89159(11) 0.0200(5) Uani 1 1 d . .
N2 N 1.0971(3) 0.2005(3) 1.01865(11) 0.0187(4) Uani 1 1 d . .
N3 N 1.1000(4) -0.1607(3) 0.85860(12) 0.0346(6) Uani 1 1 d . .
C1 C 1.1804(4) 0.2188(3) 0.82684(13) 0.0258(5) Uani 1 1 d . .
H1 H 1.2424 0.1367 0.8083 0.031 Uiso 1 1 calc R U
C2 C 1.1285(4) 0.3380(4) 0.78621(14) 0.0313(7) Uani 1 1 d . .
H2 H 1.1554 0.3376 0.7406 0.038 Uiso 1 1 calc R U
C3 C 1.0380(4) 0.4561(4) 0.81253(14) 0.0327(6) Uani 1 1 d . .
H3 H 1.0013 0.5381 0.7852 0.039 Uiso 1 1 calc R U
C4 C 1.0002(3) 0.4552(4) 0.87962(14) 0.0272(6) Uani 1 1 d . .
H4 H 0.9383 0.5363 0.8989 0.033 Uiso 1 1 calc R U
C5 C 1.0558(3) 0.3323(3) 0.91751(13) 0.0212(5) Uani 1 1 d . .
C6 C 1.0306(3) 0.3264(3) 0.99119(13) 0.0203(5) Uani 1 1 d . .
C7 C 1.1010(3) 0.1902(3) 1.08855(13) 0.0207(5) Uani 1 1 d . .
C8 C 1.1432(3) 0.3163(3) 1.12786(14) 0.0269(6) Uani 1 1 d . .
H8 H 1.1641 0.4133 1.1079 0.032 Uiso 1 1 calc R U
C9 C 1.1549(4) 0.3005(4) 1.19616(14) 0.0326(7) Uani 1 1 d . .
H9 H 1.1842 0.3871 1.2223 0.039 Uiso 1 1 calc R U
C10 C 1.1245(4) 0.1603(4) 1.22665(15) 0.0359(7) Uani 1 1 d . .
H10 H 1.1288 0.1517 1.2734 0.043 Uiso 1 1 calc R U
C11 C 1.0879(4) 0.0340(4) 1.18846(13) 0.0298(6) Uani 1 1 d . .
H11 H 1.0710 -0.0633 1.2087 0.036 Uiso 1 1 calc R U
C12 C 1.0757(3) 0.0485(3) 1.11986(12) 0.0220(5) Uani 1 1 d . .
C13 C 0.8494(3) -0.0883(3) 1.03867(16) 0.0310(6) Uani 1 1 d . .
H13A H 0.8261 -0.1675 1.0055 0.047 Uiso 1 1 calc R U
H13B H 0.8514 0.0130 1.0174 0.047 Uiso 1 1 calc R U
H13C H 0.7632 -0.0900 1.0726 0.047 Uiso 1 1 calc R U

loop_
_atom_site_aniso_label
_atom_site_aniso_U_11
_atom_site_aniso_U_22
_atom_site_aniso_U_33
_atom_site_aniso_U_23
_atom_site_aniso_U_13
_atom_site_aniso_U_12
Cu1 0.02175(15) 0.01574(14) 0.01531(13) -0.00087(12) 0.00126(12) 0.00030(12)
S2 0.0288(4) 0.0201(3) 0.0255(3) 0.0020(3) 0.0075(3) -0.0025(3)
O1 0.0216(9) 0.0194(9) 0.0345(10) -0.0040(8) 0.0016(8) 0.0021(7)
O2 0.0266(10) 0.0179(8) 0.0235(9) 0.0007(7) 0.0074(8) 0.0007(8)
O3 0.0374(12) 0.0448(13) 0.0359(12) -0.0033(10) -0.0050(10) -0.0100(11)
O4 0.0366(11) 0.0230(9) 0.0219(9) -0.0035(8) 0.0011(8) 0.0016(8)
N1 0.0214(11) 0.0197(10) 0.0188(10) 0.0010(9) -0.0018(8) -0.0022(8)
N2 0.0216(11) 0.0165(10) 0.0181(10) -0.0010(9) 0.0025(8) -0.0005(8)
N3 0.0526(17) 0.0276(13) 0.0236(12) -0.0046(11) -0.0008(12) -0.0092(12)
C1 0.0280(13) 0.0290(13) 0.0203(12) 0.0010(10) -0.0006(11) -0.0034(13)
C2 0.0349(16) 0.0375(17) 0.0216(13) 0.0078(12) -0.0031(11) -0.0082(12)
C3 0.0339(15) 0.0324(14) 0.0317(14) 0.0145(14) -0.0090(12) -0.0027(14)
C4 0.0235(13) 0.0234(12) 0.0346(14) 0.0074(13) -0.0036(10) -0.0004(12)
C5 0.0192(12) 0.0215(12) 0.0230(13) 0.0021(10) -0.0024(10) -0.0038(10)
C6 0.0180(12) 0.0191(12) 0.0237(13) 0.0001(10) 0.0010(10) -0.0029(10)
C7 0.0182(12) 0.0241(13) 0.0198(12) -0.0029(11) 0.0032(10) 0.0005(10)
C8 0.0255(14) 0.0288(14) 0.0265(14) -0.0065(11) 0.0012(10) -0.0017(10)
C9 0.0310(16) 0.0422(17) 0.0247(14) -0.0137(13) -0.0028(11) 0.0009(13)
C10 0.0312(16) 0.058(2) 0.0186(13) -0.0049(14) -0.0020(11) 0.0084(14)
C11 0.0305(14) 0.0377(16) 0.0213(12) 0.0050(13) 0.0032(10) 0.0023(14)
C12 0.0192(12) 0.0267(12) 0.0200(11) -0.0014(12) 0.0025(9) 0.0011(11)
C13 0.0241(13) 0.0298(14) 0.0391(16) -0.0016(12) 0.0006(12) -0.0039(10)

loop_
_atom_type_symbol
_atom_type_description
_atom_type_scat_dispersion_real
_atom_type_scat_dispersion_imag
_atom_type_scat_source
C C 0.0033 0.0016 'International Tables Vol C Tables 4.2.6.8 and 6.1.1.4'
H H 0.0000 0.0000 'International Tables Vol C Tables 4.2.6.8 and 6.1.1.4'
N N 0.0061 0.0033 'International Tables Vol C Tables 4.2.6.8 and 6.1.1.4'
O O 0.0106 0.0060 'International Tables Vol C Tables 4.2.6.8 and 6.1.1.4'
S S 0.1246 0.1234 'International Tables Vol C Tables 4.2.6.8 and 6.1.1.4'
Cu Cu 0.3201 1.2651 'International Tables Vol C Tables 4.2.6.8 and 6.1.1.4'

loop_
_geom_angle_atom_site_label_1
_geom_angle_atom_site_label_2
_geom_angle_atom_site_label_3
_geom_angle
_geom_angle_site_symmetry_1
_geom_angle_site_symmetry_3
O4 Cu1 O2 89.15(8) . .
O4 Cu1 N2 169.93(9) . .
O2 Cu1 N2 93.80(8) . .
O4 Cu1 N1 93.16(9) . .
O2 Cu1 N1 167.44(9) . .
N2 Cu1 N1 81.93(9) . .
O4 Cu1 O1 91.71(8) . 4_557
O2 Cu1 O1 88.31(8) . 4_557
N2 Cu1 O1 97.99(8) . 4_557
N1 Cu1 O1 103.94(8) . 4_557
O4 Cu1 O3 52.05(8) . .
O2 Cu1 O3 87.45(8) . .
N2 Cu1 O3 118.42(9) . .
N1 Cu1 O3 84.28(8) . .
O1 Cu1 O3 143.54(7) 4_557 .
O2 S2 C13 106.15(13) . .
O2 S2 C12 106.13(11) . .
C13 S2 C12 101.09(13) . .
C13 S2 Cu1 84.71(10) . .
C12 S2 Cu1 86.22(9) . .
C6 O1 Cu1 130.33(17) . 4_457
S2 O2 Cu1 121.87(11) . .
N3 O3 Cu1 80.48(16) . .
N3 O4 Cu1 112.78(17) . .
C1 N1 C5 119.0(2) . .
C1 N1 Cu1 127.75(19) . .
C5 N1 Cu1 112.74(17) . .
C6 N2 C7 118.3(2) . .
C6 N2 Cu1 115.32(17) . .
C7 N2 Cu1 126.34(19) . .
O3 N3 O4 114.7(2) . .
O3 N3 Cu1 73.23(15) . .
N1 C1 C2 121.7(3) . .
C2 C1 Cu1 152.8(2) . .
N1 C1 H1 119.1 . .
C2 C1 H1 119.1 . .
Cu1 C1 H1 87.8 . .
C3 C2 C1 119.4(3) . .
C3 C2 H2 120.3 . .
C1 C2 H2 120.3 . .
C2 C3 C4 119.6(3) . .
C2 C3 H3 120.2 . .
C4 C3 H3 120.2 . .
C5 C4 C3 118.2(3) . .
C5 C4 H4 120.9 . .
C3 C4 H4 120.9 . .
N1 C5 C4 122.2(3) . .
N1 C5 C6 115.7(2) . .
C4 C5 C6 121.9(3) . .
C4 C5 Cu1 162.4(2) . .
C6 C5 Cu1 75.41(15) . .
O1 C6 N2 128.3(2) . .
O1 C6 C5 119.2(3) . .
N2 C6 C5 112.6(2) . .
O1 C6 Cu1 166.5(2) . .
C5 C6 Cu1 73.55(15) . .
N2 C6 Cu1 119.65(16) . 4_457
C5 C6 Cu1 116.12(17) . 4_457
Cu1 C6 Cu1 140.23(9) . 4_457
C8 C7 C12 117.9(2) . .
C8 C7 N2 121.6(3) . .
C12 C7 N2 120.3(2) . .
C8 C7 Cu1 140.60(19) . .
C12 C7 Cu1 94.09(16) . .
C9 C8 C7 120.4(3) . .
C9 C8 H8 119.8 . .
C7 C8 H8 119.8 . .
C10 C9 C8 121.1(3) . .
C10 C9 H9 119.5 . .
C8 C9 H9 119.5 . .
C11 C10 C9 119.2(3) . .
C11 C10 H10 120.4 . .
C9 C10 H10 120.4 . .
C10 C11 C12 120.2(3) . .
C10 C11 H11 119.9 . .
C12 C11 H11 119.9 . .
C11 C12 C7 121.2(3) . .
C11 C12 S2 115.9(2) . .
C7 C12 S2 122.66(19) . .
S2 C13 H13A 109.5 . .
S2 C13 H13B 109.5 . .
H13A C13 H13B 109.5 . .
S2 C13 H13C 109.5 . .
H13A C13 H13C 109.5 . .
H13B C13 H13C 109.5 . .

loop_
_geom_bond_atom_site_label_1
_geom_bond_atom_site_label_2
_geom_bond_distance
_geom_bond_site_symmetry_2
Cu1 O4 1.9733(19) .
Cu1 O2 1.9742(18) .
Cu1 N2 1.983(2) .
Cu1 N1 1.994(2) .
Cu1 O1 2.2593(19) 4_557
Cu1 O3 2.667(2) .
S2 O2 1.5291(19) .
S2 C13 1.767(3) .
S2 C12 1.775(3) .
O1 C6 1.242(3) .
O1 Cu1 2.2593(19) 4_457
O3 N3 1.234(4) .
O4 N3 1.295(3) .
N1 C1 1.343(3) .
N1 C5 1.346(3) .
N2 C6 1.340(3) .
N2 C7 1.420(3) .
C1 C2 1.389(4) .
C1 H1 0.9500 .
C2 C3 1.369(5) .
C2 H2 0.9500 .
C3 C4 1.393(4) .
C3 H3 0.9500 .
C4 C5 1.390(4) .
C4 H4 0.9500 .
C5 C6 1.507(3) .
C6 Cu1 3.206(3) 4_457
C7 C8 1.397(4) .
C7 C12 1.400(4) .
C8 C9 1.394(4) .
C8 H8 0.9500 .
C9 C10 1.388(5) .
C9 H9 0.9500 .
C10 C11 1.375(5) .
C10 H10 0.9500 .
C11 C12 1.399(4) .
C11 H11 0.9500 .
C13 H13A 0.9800 .
C13 H13B 0.9800 .
C13 H13C 0.9800 .

loop_
_geom_torsion_atom_site_label_1
_geom_torsion_atom_site_label_2
_geom_torsion_atom_site_label_3
_geom_torsion_atom_site_label_4
_geom_torsion
_geom_torsion_site_symmetry_1
_geom_torsion_site_symmetry_4
C13 S2 O2 Cu1 51.70(16) . .
C12 S2 O2 Cu1 -55.29(16) . .
Cu1 O3 N3 O4 -1.2(2) . .
Cu1 O4 N3 O3 1.7(3) . .
C5 N1 C1 C2 0.7(4) . .
Cu1 N1 C1 C2 171.9(2) . .
C5 N1 C1 Cu1 -171.2(4) . .
N1 C1 C2 C3 -0.5(5) . .
Cu1 C1 C2 C3 8.8(6) . .
C1 C2 C3 C4 0.3(5) . .
C2 C3 C4 C5 -0.4(4) . .
C1 N1 C5 C4 -0.9(4) . .
Cu1 N1 C5 C4 -173.3(2) . .
C1 N1 C5 C6 -176.4(2) . .
Cu1 N1 C5 C6 11.2(3) . .
C1 N1 C5 Cu1 172.4(3) . .
C3 C4 C5 N1 0.7(4) . .
C3 C4 C5 C6 175.9(3) . .
C3 C4 C5 Cu1 -14.0(8) . .
Cu1 O1 C6 N2 -86.3(3) 4_457 .
Cu1 O1 C6 C5 93.6(3) 4_457 .
Cu1 O1 C6 Cu1 -65.7(9) 4_457 .
C7 N2 C6 O1 -8.1(4) . .
Cu1 N2 C6 O1 172.6(2) . .
C7 N2 C6 C5 172.0(3) . .
Cu1 N2 C6 C5 -7.3(3) . .
C7 N2 C6 Cu1 179.3(3) . .
C7 N2 C6 Cu1 -46.2(3) . 4_457
Cu1 N2 C6 Cu1 134.49(13) . 4_457
N1 C5 C6 O1 177.4(2) . .
C4 C5 C6 O1 1.9(4) . .
Cu1 C5 C6 O1 -175.1(2) . .
N1 C5 C6 N2 -2.8(3) . .
C4 C5 C6 N2 -178.3(2) . .
Cu1 C5 C6 N2 4.80(18) . .
N1 C5 C6 Cu1 -7.57(19) . .
C4 C5 C6 Cu1 176.9(3) . .
N1 C5 C6 Cu1 -145.97(18) . 4_457
C4 C5 C6 Cu1 38.5(3) . 4_457
Cu1 C5 C6 Cu1 -138.40(13) . 4_457
C6 N2 C7 C8 -42.3(4) . .
Cu1 N2 C7 C8 136.9(2) . .
C6 N2 C7 C12 143.1(2) . .
Cu1 N2 C7 C12 -37.7(4) . .
C6 N2 C7 Cu1 -179.2(4) . .
C12 C7 C8 C9 -1.7(4) . .
N2 C7 C8 C9 -176.4(3) . .
Cu1 C7 C8 C9 -142.1(3) . .
C7 C8 C9 C10 -0.3(4) . .
C8 C9 C10 C11 2.3(5) . .
C9 C10 C11 C12 -2.4(5) . .
C10 C11 C12 C7 0.4(4) . .
C10 C11 C12 S2 175.5(2) . .
C8 C7 C12 C11 1.6(4) . .
N2 C7 C12 C11 176.4(3) . .
Cu1 C7 C12 C11 157.7(2) . .
C8 C7 C12 S2 -173.2(2) . .
N2 C7 C12 S2 1.6(4) . .
Cu1 C7 C12 S2 -17.1(2) . .
O2 S2 C12 C11 -131.3(2) . .
C13 S2 C12 C11 118.1(2) . .
Cu1 S2 C12 C11 -158.1(2) . .
O2 S2 C12 C7 43.7(2) . .
C13 S2 C12 C7 -66.9(2) . .
Cu1 S2 C12 C7 17.0(2) . .
